data_7022345
loop_
_publ_author_name
'Agarwala, Hemlata'
'Ehret, Fabian'
'Chowdhury, Abhishek Dutta'
'Maji, Somnath'
'Mobin, Shaikh M.'
'Kaim, Wolfgang'
'Lahiri, Goutam Kumar'

_publ_section_title
;
 Electronic structure and catalytic aspects of [Ru(tpm)(bqdi)(Cl/H2O)]n,
 tpm = tris(1-pyrazolyl)methane and bqdi = o-benzoquinonediimine.
;
_journal_issue 10
_journal_name_full 'Dalton transactions (Cambridge, England : 2003)'
_journal_page_first 3721
_journal_page_last 3734
_journal_paper_doi 10.1039/c2dt32402d
_journal_volume 42
_journal_year 2013
_chemical_formula_sum 'C26 H29 Cl2 N8 O9.5 Ru'
_chemical_formula_weight 647.36
_chemical_name_systematic
;
?
;
_space_group_IT_number 14
_symmetry_cell_setting monoclinic
_symmetry_space_group_name_Hall '-P 2ybc'
_symmetry_space_group_name_H-M 'P 1 21/c 1'
_atom_sites_solution_hydrogens geom
_atom_sites_solution_primary direct
_atom_sites_solution_secondary difmap
_audit_creation_method SHELXL-97
_cell_angle_alpha 90.00
_cell_angle_beta 90.073(4)
_cell_angle_gamma 90.00
_cell_formula_units_Z 8
_cell_length_a 15.2839(6)
_cell_length_b 16.3749(8)
_cell_length_c 18.4186(8)
_cell_measurement_reflns_used 10592
_cell_measurement_temperature 150(2)
_cell_measurement_theta_max 32.5342
_cell_measurement_theta_min 3.3115
_cell_volume 4609.7(4)
_computing_cell_refinement 'CrysAlis RED, Oxford Diffraction Ltd.,'
_computing_data_collection 'CrysAlis CCD, Oxford Diffraction Ltd.,'
_computing_data_reduction 'CrysAlis RED, Oxford Diffraction Ltd.,'
_computing_molecular_graphics Ortep3
_computing_publication_material Shelx97
_computing_structure_refinement 'SHELXL-97 (Sheldrick, 1997)'
_computing_structure_solution 'SHELXS-97 (Sheldrick, 1997)'
_diffrn_ambient_temperature 150(2)
_diffrn_detector_area_resol_mean 15.9948
_diffrn_measured_fraction_theta_full 0.998
_diffrn_measured_fraction_theta_max 0.998
_diffrn_measurement_device_type 'OXFORD DIFFRACTION XCALIBUR-S'
_diffrn_measurement_method \w/q-scan
_diffrn_radiation_monochromator graphite
_diffrn_radiation_source 'Enhance (Mo) X-ray Source'
_diffrn_radiation_type MoK\a
_diffrn_radiation_wavelength 0.71073
_diffrn_reflns_av_R_equivalents 0.0914
_diffrn_reflns_av_sigmaI/netI 0.1009
_diffrn_reflns_limit_h_max 18
_diffrn_reflns_limit_h_min -18
_diffrn_reflns_limit_k_max 19
_diffrn_reflns_limit_k_min -17
_diffrn_reflns_limit_l_max 21
_diffrn_reflns_limit_l_min -21
_diffrn_reflns_number 39749
_diffrn_reflns_theta_full 25.00
_diffrn_reflns_theta_max 25.00
_diffrn_reflns_theta_min 3.33
_exptl_absorpt_coefficient_mu 0.982
_exptl_absorpt_correction_T_max 0.8057
_exptl_absorpt_correction_T_min 0.7376
_exptl_absorpt_correction_type multi-scan
_exptl_absorpt_process_details
;
CrysAlis RED, Oxford Diffraction Ltd.,
Version 1.171.31.7 (release 18-10-2006 CrysAlis171 .NET)
(compiled Oct 18 2006,16:28:17)
Empirical absorption correction using spherical harmonics,
implemented in SCALE3 ABSPACK scaling algorithm.
;
_exptl_crystal_colour orange
_exptl_crystal_density_diffrn 1.866
_exptl_crystal_density_method 'not measured'
_exptl_crystal_description thin-plate
_exptl_crystal_F_000 2600
_exptl_crystal_size_max 0.33
_exptl_crystal_size_mid 0.28
_exptl_crystal_size_min 0.23
_refine_diff_density_max 1.220
_refine_diff_density_min -0.730
_refine_diff_density_rms 0.133
_refine_ls_extinction_method none
_refine_ls_goodness_of_fit_ref 0.912
_refine_ls_hydrogen_treatment constr
_refine_ls_matrix_type full
_refine_ls_number_parameters 683
_refine_ls_number_reflns 8103
_refine_ls_number_restraints 3
_refine_ls_restrained_S_all 0.912
_refine_ls_R_factor_all 0.0740
_refine_ls_R_factor_gt 0.0452
_refine_ls_shift/su_max 0.001
_refine_ls_shift/su_mean 0.000
_refine_ls_structure_factor_coef Fsqd
_refine_ls_weighting_details 'calc w=1/[\s^2^(Fo^2^)+(0.0424P)^2^+0.0000P] where P=(Fo^2^+2Fc^2^)/3'
_refine_ls_weighting_scheme calc
_refine_ls_wR_factor_gt 0.0922
_refine_ls_wR_factor_ref 0.0964
_reflns_number_gt 5218
_reflns_number_total 8103
_reflns_threshold_expression >2sigma(I)
_cod_data_source_file c2dt32402d.txt
_cod_data_source_block '[2](ClO4)2'
_cod_depositor_comments
;
The following automatic conversions were performed:

'_symmetry_cell_setting' value 'Monoclinic' changed to 'monoclinic'
according to /home/saulius/struct/CIF-dictionaries/cif_core.dic
dictionary named 'cif_core.dic' version 2.4.2 from 2011-04-26.

Automatic conversion script
Id: cif_fix_values 1891 2012-01-12 08:04:46Z andrius 
;
_cod_original_sg_symbol_H-M 'P 21/c'
_cod_database_code 7022345

loop_
_symmetry_equiv_pos_as_xyz
'x, y, z'
'-x, y+1/2, -z+1/2'
'-x, -y, -z'
'x, -y-1/2, z-1/2'

loop_
_atom_site_label
_atom_site_type_symbol
_atom_site_fract_x
_atom_site_fract_y
_atom_site_fract_z
_atom_site_U_iso_or_equiv
_atom_site_adp_type
_atom_site_occupancy
_atom_site_symmetry_multiplicity
_atom_site_calc_flag
_atom_site_refinement_flags
Ru1 Ru 0.65962(3) 0.52182(3) 0.28473(2) 0.01881(12) Uani 1 1 d .
Ru2 Ru 0.84956(3) 0.11912(3) 0.32501(2) 0.01776(12) Uani 1 1 d .
O1 O 0.7129(2) 0.6047(2) 0.20755(19) 0.0272(9) Uani 1 1 d .
H1A H 0.6910 0.6545 0.2140 0.041 Uiso 1 1 d R
H1B H 0.7002 0.5886 0.1626 0.041 Uiso 1 1 d R
O2 O 0.7947(2) 0.0285(2) 0.25746(19) 0.0271(9) Uani 1 1 d .
H2A H 0.8203 -0.0196 0.2649 0.041 Uiso 1 1 d R
H2B H 0.8013 0.0417 0.2108 0.041 Uiso 1 1 d R
N1 N 0.7629(3) 0.5399(3) 0.3486(3) 0.0212(11) Uani 1 1 d .
N2 N 0.7421(3) 0.4382(3) 0.2495(2) 0.0199(10) Uani 1 1 d D
N3 N 0.5583(3) 0.4897(3) 0.2158(2) 0.0200(11) Uani 1 1 d .
N4 N 0.4750(3) 0.4894(3) 0.2424(2) 0.0199(11) Uani 1 1 d .
N5 N 0.5998(3) 0.4469(3) 0.3561(2) 0.0176(10) Uani 1 1 d .
N6 N 0.5103(3) 0.4503(3) 0.3632(2) 0.0229(11) Uani 1 1 d .
N7 N 0.5772(3) 0.6103(3) 0.3281(2) 0.0206(11) Uani 1 1 d .
N8 N 0.4900(3) 0.5900(3) 0.3354(2) 0.0196(11) Uani 1 1 d .
N9 N 0.7573(3) 0.1940(3) 0.2854(2) 0.0196(10) Uani 1 1 d .
H9N H 0.7687 0.2291 0.2506 0.024 Uiso 1 1 calc R
N10 N 0.7512(3) 0.1026(3) 0.3942(3) 0.0223(11) Uani 1 1 d .
N11 N 0.9376(3) 0.0360(3) 0.3689(2) 0.0203(10) Uani 1 1 d .
N12 N 1.0237(3) 0.0587(3) 0.3727(2) 0.0200(10) Uani 1 1 d .
N13 N 0.9109(2) 0.2030(3) 0.3880(2) 0.0166(10) Uani 1 1 d .
N14 N 1.0007(3) 0.2001(3) 0.3932(2) 0.0193(10) Uani 1 1 d .
N15 N 0.9469(3) 0.1476(3) 0.2499(2) 0.0201(11) Uani 1 1 d .
N16 N 1.0307(3) 0.1525(3) 0.2746(2) 0.0197(11) Uani 1 1 d .
C1 C 0.8342(3) 0.4979(3) 0.3340(3) 0.0222(13) Uani 1 1 d .
C2 C 0.9173(3) 0.5023(4) 0.3699(3) 0.0285(15) Uani 1 1 d .
H2 H 0.9261 0.5382 0.4098 0.034 Uiso 1 1 calc R
C3 C 0.9829(4) 0.4541(4) 0.3456(3) 0.0335(16) Uani 1 1 d .
H3 H 1.0390 0.4587 0.3676 0.040 Uiso 1 1 calc R
C4 C 0.9712(4) 0.3969(4) 0.2885(3) 0.0317(15) Uani 1 1 d .
H4 H 1.0191 0.3637 0.2741 0.038 Uiso 1 1 calc R
C5 C 0.8937(3) 0.3886(4) 0.2541(3) 0.0259(14) Uani 1 1 d .
H5 H 0.8868 0.3498 0.2162 0.031 Uiso 1 1 calc R
C6 C 0.8223(3) 0.4391(4) 0.2755(3) 0.0222(13) Uani 1 1 d .
C7 C 0.5519(3) 0.4584(3) 0.1494(3) 0.0226(13) Uani 1 1 d .
H7 H 0.5997 0.4508 0.1171 0.027 Uiso 1 1 calc R
C8 C 0.4651(3) 0.4382(4) 0.1335(3) 0.0267(14) Uani 1 1 d .
H8 H 0.4433 0.4161 0.0894 0.032 Uiso 1 1 calc R
C9 C 0.4184(3) 0.4567(3) 0.1939(3) 0.0233(13) Uani 1 1 d .
H9 H 0.3575 0.4482 0.2008 0.028 Uiso 1 1 calc R
C10 C 0.6256(4) 0.3933(3) 0.4050(3) 0.0234(13) Uani 1 1 d .
H10 H 0.6847 0.3778 0.4131 0.028 Uiso 1 1 calc R
C11 C 0.5545(4) 0.3625(4) 0.4433(3) 0.0270(14) Uani 1 1 d .
H11 H 0.5561 0.3230 0.4810 0.032 Uiso 1 1 calc R
C12 C 0.4825(4) 0.3999(3) 0.4161(3) 0.0252(14) Uani 1 1 d .
H12 H 0.4237 0.3921 0.4314 0.030 Uiso 1 1 calc R
C13 C 0.5836(4) 0.6842(4) 0.3566(3) 0.0258(14) Uani 1 1 d .
H13 H 0.6364 0.7146 0.3597 0.031 Uiso 1 1 calc R
C14 C 0.5025(3) 0.7119(4) 0.3818(3) 0.0252(14) Uani 1 1 d .
H14 H 0.4903 0.7630 0.4039 0.030 Uiso 1 1 calc R
C15 C 0.4453(4) 0.6509(4) 0.3680(3) 0.0263(14) Uani 1 1 d .
H15 H 0.3846 0.6509 0.3792 0.032 Uiso 1 1 calc R
C16 C 0.4628(3) 0.5077(3) 0.3189(3) 0.0214(13) Uani 1 1 d .
H16 H 0.3991 0.5026 0.3304 0.026 Uiso 1 1 calc R
C17 C 0.6789(3) 0.1878(3) 0.3143(3) 0.0197(13) Uani 1 1 d .
C18 C 0.6006(3) 0.2268(4) 0.2903(3) 0.0253(14) Uani 1 1 d .
H18 H 0.6017 0.2618 0.2492 0.030 Uiso 1 1 calc R
C19 C 0.5250(4) 0.2138(4) 0.3264(3) 0.0298(15) Uani 1 1 d .
H19 H 0.4725 0.2384 0.3097 0.036 Uiso 1 1 calc R
C20 C 0.5236(4) 0.1626(4) 0.3901(3) 0.0326(16) Uani 1 1 d .
H20 H 0.4698 0.1550 0.4149 0.039 Uiso 1 1 calc R
C21 C 0.5952(3) 0.1255(4) 0.4154(3) 0.0269(14) Uani 1 1 d .
H21 H 0.5923 0.0930 0.4581 0.032 Uiso 1 1 calc R
C22 C 0.6764(3) 0.1353(3) 0.3775(3) 0.0208(13) Uani 1 1 d .
C23 C 0.9355(4) -0.0385(4) 0.3963(3) 0.0257(14) Uani 1 1 d .
H23 H 0.8839 -0.0704 0.4008 0.031 Uiso 1 1 calc R
C24 C 1.0182(4) -0.0647(4) 0.4179(3) 0.0290(14) Uani 1 1 d .
H24 H 1.0333 -0.1158 0.4390 0.035 Uiso 1 1 calc R
C25 C 1.0730(4) -0.0013(4) 0.4023(3) 0.0251(14) Uani 1 1 d .
H25 H 1.1343 0.0004 0.4106 0.030 Uiso 1 1 calc R
C26 C 0.8863(3) 0.2630(4) 0.4311(3) 0.0225(13) Uani 1 1 d .
H26 H 0.8274 0.2794 0.4387 0.027 Uiso 1 1 calc R
C27 C 0.9593(3) 0.2990(4) 0.4642(3) 0.0249(13) Uani 1 1 d .
H27 H 0.9590 0.3431 0.4977 0.030 Uiso 1 1 calc R
C28 C 1.0303(4) 0.2586(4) 0.4390(3) 0.0227(13) Uani 1 1 d .
H28 H 1.0896 0.2692 0.4511 0.027 Uiso 1 1 calc R
C29 C 0.9487(3) 0.1741(3) 0.1818(3) 0.0212(13) Uani 1 1 d .
H29 H 0.8994 0.1767 0.1504 0.025 Uiso 1 1 calc R
C30 C 1.0336(4) 0.1978(4) 0.1629(3) 0.0253(14) Uani 1 1 d .
H30 H 1.0526 0.2189 0.1175 0.030 Uiso 1 1 calc R
C31 C 1.0829(3) 0.1842(4) 0.2226(3) 0.0228(13) Uani 1 1 d .
H31 H 1.1437 0.1950 0.2273 0.027 Uiso 1 1 calc R
C32 C 1.0484(3) 0.1405(3) 0.3508(3) 0.0199(13) Uani 1 1 d .
H32 H 1.1125 0.1480 0.3596 0.024 Uiso 1 1 calc R
O10 O 0.7058(3) 0.2030(2) 0.65220(19) 0.0328(10) Uani 1 1 d .
O11 O 0.8094(2) 0.6433(3) 0.0256(2) 0.0420(12) Uani 1 1 d .
O12 O 0.7359(3) 0.1047(2) 0.56391(19) 0.0314(10) Uani 1 1 d .
O13 O 0.8331(2) 0.2122(3) 0.5827(2) 0.0367(11) Uani 1 1 d .
O14 O 0.6834(2) 0.0074(3) 0.0410(2) 0.0426(12) Uani 1 1 d .
O15 O 0.7610(3) 0.0844(3) 0.1251(2) 0.0486(13) Uani 1 1 d .
O16 O 0.8259(3) -0.0311(3) 0.0731(2) 0.0486(12) Uani 1 1 d .
O17 O 0.8023(3) 0.0849(3) 0.0021(2) 0.0484(13) Uani 1 1 d .
O22 O 0.7253(3) 0.5707(3) -0.0579(2) 0.0442(12) Uani 1 1 d .
O33 O 0.6781(3) 0.5814(3) 0.0612(2) 0.0504(13) Uani 1 1 d .
O44 O 0.6750(3) 0.6956(3) -0.0131(2) 0.0447(12) Uani 1 1 d .
O55 O 0.6927(3) 0.8829(3) 0.1743(2) 0.0434(11) Uani 1 1 d .
O66 O 0.8118(3) 0.8629(3) 0.2517(3) 0.0586(14) Uani 1 1 d .
O77 O 0.7951(3) 0.7802(3) 0.1480(2) 0.0560(14) Uani 1 1 d .
O88 O 0.7016(3) 0.7647(3) 0.2450(2) 0.0502(13) Uani 1 1 d .
O99 O 0.6966(2) 0.2382(3) 0.52932(19) 0.0315(10) Uani 1 1 d .
O101 O 0.7926(3) -0.1596(3) -0.0313(2) 0.0432(12) Uani 1 1 d GD
Cl1 Cl 0.72275(8) 0.62348(9) 0.00353(7) 0.0263(3) Uani 1 1 d .
Cl2 Cl 0.75014(9) 0.82306(9) 0.20295(8) 0.0299(3) Uani 1 1 d .
Cl3 Cl 0.74327(8) 0.19022(9) 0.58104(7) 0.0215(3) Uani 1 1 d .
Cl4 Cl 0.76826(9) 0.03631(10) 0.05932(8) 0.0313(4) Uani 1 1 d .
H1N H 0.766(3) 0.568(3) 0.384(3) 0.013(16) Uiso 1 1 d .
H2N H 0.730(3) 0.399(3) 0.211(2) 0.028(16) Uiso 1 1 d D
H10N H 0.757(4) 0.076(5) 0.434(4) 0.06(2) Uiso 1 1 d .
H102 H 0.790(3) -0.123(3) 0.011(2) 0.032(17) Uiso 1 1 d D
H101 H 0.750(3) -0.204(3) -0.022(3) 0.06(2) Uiso 1 1 d D

loop_
_atom_site_aniso_label
_atom_site_aniso_U_11
_atom_site_aniso_U_22
_atom_site_aniso_U_33
_atom_site_aniso_U_23
_atom_site_aniso_U_13
_atom_site_aniso_U_12
Ru1 0.0148(2) 0.0200(3) 0.0216(2) -0.0017(2) -0.00130(17) 0.0000(2)
Ru2 0.0147(2) 0.0204(3) 0.0181(2) -0.0009(2) -0.00020(17) 0.0003(2)
O1 0.024(2) 0.024(3) 0.034(2) 0.0001(18) 0.0006(17) -0.0033(18)
O2 0.031(2) 0.023(2) 0.027(2) -0.0017(18) -0.0010(17) -0.0002(19)
N1 0.024(3) 0.016(3) 0.024(3) -0.005(2) -0.003(2) -0.002(2)
N2 0.018(2) 0.023(3) 0.019(2) -0.003(2) -0.0035(19) -0.004(2)
N3 0.014(2) 0.025(3) 0.021(2) 0.002(2) -0.0015(18) -0.002(2)
N4 0.013(2) 0.022(3) 0.024(3) -0.002(2) 0.0010(19) -0.002(2)
N5 0.013(2) 0.015(3) 0.025(2) -0.005(2) -0.0026(19) 0.0035(19)
N6 0.021(2) 0.024(3) 0.024(3) 0.000(2) 0.000(2) 0.002(2)
N7 0.015(2) 0.021(3) 0.026(3) -0.001(2) 0.0009(19) -0.006(2)
N8 0.014(2) 0.021(3) 0.024(3) 0.001(2) 0.0018(19) 0.002(2)
N9 0.021(2) 0.018(3) 0.020(2) -0.003(2) 0.0023(19) 0.000(2)
N10 0.027(3) 0.022(3) 0.018(3) -0.001(2) 0.000(2) -0.004(2)
N11 0.024(2) 0.016(3) 0.021(2) -0.002(2) 0.0029(19) 0.000(2)
N12 0.017(2) 0.018(3) 0.025(3) 0.001(2) -0.0016(19) 0.002(2)
N13 0.008(2) 0.018(3) 0.024(3) 0.003(2) -0.0005(18) 0.0017(19)
N14 0.015(2) 0.023(3) 0.020(2) 0.000(2) -0.0016(19) 0.002(2)
N15 0.012(2) 0.025(3) 0.023(3) -0.001(2) -0.0007(19) 0.002(2)
N16 0.020(2) 0.022(3) 0.018(2) 0.000(2) 0.0000(19) 0.005(2)
C1 0.021(3) 0.026(4) 0.020(3) 0.006(3) -0.001(2) -0.007(3)
C2 0.024(3) 0.030(4) 0.032(3) 0.008(3) -0.004(3) -0.008(3)
C3 0.020(3) 0.038(4) 0.042(4) 0.012(3) -0.005(3) -0.006(3)
C4 0.019(3) 0.031(4) 0.046(4) 0.011(3) 0.005(3) 0.006(3)
C5 0.025(3) 0.023(4) 0.029(3) 0.007(3) 0.006(2) 0.007(3)
C6 0.017(3) 0.025(4) 0.025(3) 0.008(3) 0.003(2) -0.002(3)
C7 0.022(3) 0.020(4) 0.026(3) 0.000(3) -0.001(2) 0.003(3)
C8 0.027(3) 0.028(4) 0.025(3) -0.006(3) -0.007(3) 0.001(3)
C9 0.015(3) 0.022(4) 0.032(3) 0.005(3) -0.008(2) -0.003(2)
C10 0.028(3) 0.026(4) 0.017(3) -0.004(3) -0.007(2) 0.001(3)
C11 0.034(3) 0.028(4) 0.020(3) 0.001(3) -0.003(3) 0.001(3)
C12 0.028(3) 0.026(4) 0.021(3) 0.001(3) 0.008(3) -0.002(3)
C13 0.032(3) 0.025(4) 0.020(3) 0.001(3) -0.004(3) -0.005(3)
C14 0.027(3) 0.023(4) 0.025(3) -0.001(3) 0.006(3) 0.000(3)
C15 0.025(3) 0.031(4) 0.023(3) 0.005(3) 0.003(2) 0.004(3)
C16 0.017(3) 0.020(4) 0.028(3) 0.003(3) 0.000(2) -0.003(2)
C17 0.023(3) 0.016(3) 0.020(3) -0.008(2) -0.001(2) 0.005(2)
C18 0.025(3) 0.029(4) 0.022(3) -0.003(3) -0.003(2) 0.002(3)
C19 0.023(3) 0.037(4) 0.029(3) -0.005(3) -0.003(3) 0.001(3)
C20 0.015(3) 0.045(4) 0.038(4) -0.016(3) 0.006(3) -0.007(3)
C21 0.021(3) 0.036(4) 0.024(3) 0.000(3) 0.004(2) -0.005(3)
C22 0.020(3) 0.026(4) 0.017(3) -0.005(2) 0.000(2) -0.005(3)
C23 0.034(3) 0.021(4) 0.022(3) 0.000(3) 0.006(3) 0.004(3)
C24 0.040(4) 0.023(4) 0.024(3) 0.005(3) 0.000(3) 0.013(3)
C25 0.026(3) 0.032(4) 0.017(3) -0.003(3) 0.002(2) 0.013(3)
C26 0.016(3) 0.030(4) 0.021(3) 0.000(3) 0.003(2) -0.001(3)
C27 0.029(3) 0.023(4) 0.023(3) -0.003(3) 0.004(3) 0.001(3)
C28 0.022(3) 0.032(4) 0.015(3) -0.003(3) -0.003(2) -0.007(3)
C29 0.026(3) 0.020(3) 0.018(3) -0.001(2) 0.000(2) 0.005(3)
C30 0.030(3) 0.024(4) 0.022(3) 0.002(3) 0.004(3) 0.000(3)
C31 0.019(3) 0.026(4) 0.024(3) -0.007(3) 0.006(2) -0.006(3)
C32 0.011(3) 0.027(4) 0.022(3) -0.002(2) 0.000(2) -0.001(2)
O10 0.049(3) 0.030(3) 0.019(2) 0.0023(18) 0.0081(19) 0.003(2)
O11 0.024(2) 0.048(3) 0.054(3) -0.012(2) -0.013(2) -0.003(2)
O12 0.045(3) 0.019(3) 0.031(2) -0.0057(18) 0.0035(19) -0.0015(19)
O13 0.025(2) 0.045(3) 0.041(3) 0.005(2) -0.0054(19) -0.004(2)
O14 0.020(2) 0.051(3) 0.057(3) 0.016(2) -0.0098(19) -0.012(2)
O15 0.062(3) 0.058(3) 0.026(2) -0.010(2) -0.008(2) 0.013(3)
O16 0.039(3) 0.045(3) 0.062(3) -0.002(2) -0.017(2) 0.019(2)
O17 0.041(3) 0.062(4) 0.042(3) 0.015(2) 0.009(2) -0.010(2)
O22 0.033(2) 0.062(3) 0.038(3) -0.021(2) -0.0056(19) 0.000(2)
O33 0.063(3) 0.046(3) 0.042(3) 0.009(2) 0.013(2) -0.006(3)
O44 0.041(3) 0.027(3) 0.066(3) 0.008(2) -0.010(2) 0.010(2)
O55 0.040(3) 0.035(3) 0.055(3) 0.007(2) -0.013(2) 0.014(2)
O66 0.044(3) 0.030(3) 0.102(4) -0.005(3) -0.040(3) 0.002(2)
O77 0.073(3) 0.043(3) 0.052(3) 0.002(2) 0.040(3) 0.013(3)
O88 0.053(3) 0.037(3) 0.061(3) 0.008(2) 0.026(2) -0.009(2)
O99 0.031(2) 0.036(3) 0.028(2) 0.0075(19) -0.0102(17) 0.004(2)
O101 0.059(3) 0.032(3) 0.039(3) 0.006(2) -0.007(2) -0.004(2)
Cl1 0.0223(7) 0.0288(9) 0.0279(8) -0.0025(7) -0.0024(6) 0.0017(7)
Cl2 0.0265(8) 0.0249(9) 0.0383(9) 0.0027(7) 0.0051(6) 0.0017(7)
Cl3 0.0228(7) 0.0227(8) 0.0191(7) 0.0006(6) -0.0010(6) 0.0014(6)
Cl4 0.0246(8) 0.0385(11) 0.0307(8) 0.0020(7) -0.0040(6) -0.0025(7)

loop_
_atom_type_symbol
_atom_type_description
_atom_type_scat_dispersion_real
_atom_type_scat_dispersion_imag
_atom_type_scat_source
C C 0.0033 0.0016 'International Tables Vol C Tables 4.2.6.8 and 6.1.1.4'
H H 0.0000 0.0000 'International Tables Vol C Tables 4.2.6.8 and 6.1.1.4'
N N 0.0061 0.0033 'International Tables Vol C Tables 4.2.6.8 and 6.1.1.4'
O O 0.0106 0.0060 'International Tables Vol C Tables 4.2.6.8 and 6.1.1.4'
Cl Cl 0.1484 0.1585 'International Tables Vol C Tables 4.2.6.8 and 6.1.1.4'
Ru Ru -1.2594 0.8363 'International Tables Vol C Tables 4.2.6.8 and 6.1.1.4'

loop_
_geom_angle_atom_site_label_1
_geom_angle_atom_site_label_2
_geom_angle_atom_site_label_3
_geom_angle
N2 Ru1 N1 77.90(19)
N2 Ru1 N5 94.76(17)
N1 Ru1 N5 93.71(18)
N2 Ru1 N3 95.76(17)
N1 Ru1 N3 173.31(19)
N5 Ru1 N3 84.61(17)
N2 Ru1 N7 176.30(17)
N1 Ru1 N7 98.61(18)
N5 Ru1 N7 84.17(16)
N3 Ru1 N7 87.68(17)
N2 Ru1 O1 88.70(16)
N1 Ru1 O1 89.78(17)
N5 Ru1 O1 175.53(15)
N3 Ru1 O1 92.24(15)
N7 Ru1 O1 92.55(15)
N10 Ru2 N9 77.57(19)
N10 Ru2 N13 94.28(17)
N9 Ru2 N13 96.79(17)
N10 Ru2 N11 98.68(19)
N9 Ru2 N11 175.70(17)
N13 Ru2 N11 85.53(17)
N10 Ru2 N15 174.3(2)
N9 Ru2 N15 97.11(17)
N13 Ru2 N15 84.19(16)
N11 Ru2 N15 86.71(16)
N10 Ru2 O2 88.96(16)
N9 Ru2 O2 86.36(16)
N13 Ru2 O2 175.90(15)
N11 Ru2 O2 91.49(16)
N15 Ru2 O2 92.83(15)
Ru1 O1 H1A 110.5
Ru1 O1 H1B 110.4
H1A O1 H1B 108.3
Ru2 O2 H2A 110.9
Ru2 O2 H2B 110.6
H2A O2 H2B 108.2
C1 N1 Ru1 117.2(4)
C1 N1 H1N 115(4)
Ru1 N1 H1N 127(4)
C6 N2 Ru1 118.0(4)
C6 N2 H2N 116(3)
Ru1 N2 H2N 126(3)
C7 N3 N4 105.1(4)
C7 N3 Ru1 135.8(3)
N4 N3 Ru1 118.6(3)
C9 N4 N3 111.1(4)
C9 N4 C16 129.8(4)
N3 N4 C16 117.9(4)
C10 N5 N6 105.0(4)
C10 N5 Ru1 135.7(4)
N6 N5 Ru1 119.3(3)
C12 N6 N5 111.0(4)
C12 N6 C16 130.6(4)
N5 N6 C16 118.3(4)
C13 N7 N8 104.6(4)
C13 N7 Ru1 138.2(4)
N8 N7 Ru1 117.0(3)
C15 N8 N7 110.8(4)
C15 N8 C16 129.6(4)
N7 N8 C16 118.9(4)
C17 N9 Ru2 116.5(4)
C17 N9 H9N 121.7
Ru2 N9 H9N 121.7
C22 N10 Ru2 117.3(4)
C22 N10 H10N 120(5)
Ru2 N10 H10N 122(5)
C23 N11 N12 104.8(4)
C23 N11 Ru2 137.6(4)
N12 N11 Ru2 117.7(3)
C25 N12 N11 110.9(4)
C25 N12 C32 129.7(4)
N11 N12 C32 119.2(4)
C26 N13 N14 105.6(4)
C26 N13 Ru2 135.9(3)
N14 N13 Ru2 118.4(3)
C28 N14 N13 110.5(4)
C28 N14 C32 130.2(4)
N13 N14 C32 119.3(4)
C29 N15 N16 106.0(4)
C29 N15 Ru2 135.7(4)
N16 N15 Ru2 117.6(3)
C31 N16 N15 110.0(4)
C31 N16 C32 129.2(4)
N15 N16 C32 119.5(4)
N1 C1 C2 127.7(5)
N1 C1 C6 113.2(5)
C2 C1 C6 119.0(5)
C3 C2 C1 118.3(6)
C3 C2 H2 120.8
C1 C2 H2 120.8
C2 C3 C4 122.5(6)
C2 C3 H3 118.8
C4 C3 H3 118.8
C5 C4 C3 121.6(5)
C5 C4 H4 119.2
C3 C4 H4 119.2
C4 C5 C6 118.9(6)
C4 C5 H5 120.5
C6 C5 H5 120.5
N2 C6 C5 127.3(5)
N2 C6 C1 113.0(5)
C5 C6 C1 119.6(5)
N3 C7 C8 110.7(5)
N3 C7 H7 124.7
C8 C7 H7 124.7
C9 C8 C7 106.0(5)
C9 C8 H8 127.0
C7 C8 H8 127.0
N4 C9 C8 107.1(5)
N4 C9 H9 126.5
C8 C9 H9 126.5
N5 C10 C11 110.8(5)
N5 C10 H10 124.6
C11 C10 H10 124.6
C12 C11 C10 106.5(5)
C12 C11 H11 126.8
C10 C11 H11 126.8
N6 C12 C11 106.7(5)
N6 C12 H12 126.6
C11 C12 H12 126.6
N7 C13 C14 111.3(5)
N7 C13 H13 124.3
C14 C13 H13 124.3
C15 C14 C13 105.8(5)
C15 C14 H14 127.1
C13 C14 H14 127.1
N8 C15 C14 107.5(5)
N8 C15 H15 126.3
C14 C15 H15 126.3
N6 C16 N8 110.1(4)
N6 C16 N4 110.5(4)
N8 C16 N4 111.1(4)
N6 C16 H16 108.4
N8 C16 H16 108.4
N4 C16 H16 108.4
N9 C17 C18 127.2(5)
N9 C17 C22 113.3(5)
C18 C17 C22 119.5(5)
C19 C18 C17 119.6(5)
C19 C18 H18 120.2
C17 C18 H18 120.2
C18 C19 C20 120.4(5)
C18 C19 H19 119.8
C20 C19 H19 119.8
C21 C20 C19 122.4(5)
C21 C20 H20 118.8
C19 C20 H20 118.8
C20 C21 C22 119.2(5)
C20 C21 H21 120.4
C22 C21 H21 120.4
N10 C22 C21 127.0(5)
N10 C22 C17 114.2(5)
C21 C22 C17 118.8(5)
N11 C23 C24 111.8(5)
N11 C23 H23 124.1
C24 C23 H23 124.1
C25 C24 C23 105.1(5)
C25 C24 H24 127.4
C23 C24 H24 127.4
N12 C25 C24 107.3(5)
N12 C25 H25 126.3
C24 C25 H25 126.3
N13 C26 C27 110.4(5)
N13 C26 H26 124.8
C27 C26 H26 124.8
C28 C27 C26 106.4(5)
C28 C27 H27 126.8
C26 C27 H27 126.8
N14 C28 C27 107.0(5)
N14 C28 H28 126.5
C27 C28 H28 126.5
N15 C29 C30 110.3(5)
N15 C29 H29 124.9
C30 C29 H29 124.9
C31 C30 C29 105.5(5)
C31 C30 H30 127.2
C29 C30 H30 127.2
N16 C31 C30 108.1(5)
N16 C31 H31 125.9
C30 C31 H31 125.9
N16 C32 N12 110.4(4)
N16 C32 N14 109.8(4)
N12 C32 N14 110.0(4)
N16 C32 H32 108.9
N12 C32 H32 108.9
N14 C32 H32 108.9
H102 O101 H101 107(5)
O44 Cl1 O11 110.4(3)
O44 Cl1 O22 110.3(3)
O11 Cl1 O22 109.8(2)
O44 Cl1 O33 108.2(3)
O11 Cl1 O33 109.9(3)
O22 Cl1 O33 108.1(3)
O77 Cl2 O55 112.2(3)
O77 Cl2 O88 108.0(3)
O55 Cl2 O88 109.9(3)
O77 Cl2 O66 110.5(3)
O55 Cl2 O66 108.7(3)
O88 Cl2 O66 107.5(3)
O13 Cl3 O99 111.0(2)
O13 Cl3 O12 109.1(3)
O99 Cl3 O12 110.5(2)
O13 Cl3 O10 109.1(2)
O99 Cl3 O10 109.1(2)
O12 Cl3 O10 107.9(2)
O17 Cl4 O14 110.3(3)
O17 Cl4 O16 109.7(3)
O14 Cl4 O16 110.2(3)
O17 Cl4 O15 110.1(3)
O14 Cl4 O15 108.0(3)
O16 Cl4 O15 108.5(3)

loop_
_geom_bond_atom_site_label_1
_geom_bond_atom_site_label_2
_geom_bond_distance
Ru1 N2 1.972(4)
Ru1 N1 1.990(5)
Ru1 N5 2.017(4)
Ru1 N3 2.068(4)
Ru1 N7 2.080(4)
Ru1 O1 2.128(3)
Ru2 N10 1.990(4)
Ru2 N9 2.004(4)
Ru2 N13 2.028(4)
Ru2 N11 2.077(4)
Ru2 N15 2.086(4)
Ru2 O2 2.109(4)
O1 H1A 0.8895
O1 H1B 0.8896
O2 H2A 0.8907
O2 H2B 0.8912
N1 C1 1.316(7)
N1 H1N 0.80(5)
N2 C6 1.315(6)
N2 H2N 0.98(2)
N3 C7 1.331(6)
N3 N4 1.366(5)
N4 C9 1.354(7)
N4 C16 1.452(6)
N5 C10 1.318(7)
N5 N6 1.376(5)
N6 C12 1.347(6)
N6 C16 1.440(7)
N7 C13 1.322(7)
N7 N8 1.380(5)
N8 C15 1.351(7)
N8 C16 1.443(7)
N9 C17 1.316(6)
N9 H9N 0.8800
N10 C22 1.299(7)
N10 H10N 0.85(7)
N11 C23 1.321(7)
N11 N12 1.370(6)
N12 C25 1.352(7)
N12 C32 1.448(7)
N13 C26 1.317(6)
N13 N14 1.376(5)
N14 C28 1.353(7)
N14 C32 1.448(6)
N15 C29 1.327(6)
N15 N16 1.361(6)
N16 C31 1.349(6)
N16 C32 1.443(6)
C1 C2 1.434(7)
C1 C6 1.456(8)
C2 C3 1.353(8)
C2 H2 0.9500
C3 C4 1.420(8)
C3 H3 0.9500
C4 C5 1.349(8)
C4 H4 0.9500
C5 C6 1.424(7)
C5 H5 0.9500
C7 C8 1.397(7)
C7 H7 0.9500
C8 C9 1.357(7)
C8 H8 0.9500
C9 H9 0.9500
C10 C11 1.391(7)
C10 H10 0.9500
C11 C12 1.355(8)
C11 H11 0.9500
C12 H12 0.9500
C13 C14 1.399(7)
C13 H13 0.9500
C14 C15 1.351(8)
C14 H14 0.9500
C15 H15 0.9500
C16 H16 1.0000
C17 C18 1.427(7)
C17 C22 1.448(7)
C18 C19 1.351(7)
C18 H18 0.9500
C19 C20 1.442(8)
C19 H19 0.9500
C20 C21 1.335(8)
C20 H20 0.9500
C21 C22 1.434(7)
C21 H21 0.9500
C23 C24 1.393(8)
C23 H23 0.9500
C24 C25 1.365(8)
C24 H24 0.9500
C25 H25 0.9500
C26 C27 1.400(7)
C26 H26 0.9500
C27 C28 1.354(7)
C27 H27 0.9500
C28 H28 0.9500
C29 C30 1.399(7)
C29 H29 0.9500
C30 C31 1.351(7)
C30 H30 0.9500
C31 H31 0.9500
C32 H32 1.0000
O10 Cl3 1.446(4)
O11 Cl1 1.422(4)
O12 Cl3 1.439(4)
O13 Cl3 1.420(4)
O14 Cl4 1.421(4)
O15 Cl4 1.449(4)
O16 Cl4 1.434(4)
O17 Cl4 1.420(4)
O22 Cl1 1.425(4)
O33 Cl1 1.440(4)
O44 Cl1 1.421(4)
O55 Cl2 1.417(4)
O66 Cl2 1.455(5)
O77 Cl2 1.411(4)
O88 Cl2 1.437(4)
O99 Cl3 1.426(4)
O101 H102 0.98(2)
O101 H101 1.00(2)

loop_
_geom_torsion_atom_site_label_1
_geom_torsion_atom_site_label_2
_geom_torsion_atom_site_label_3
_geom_torsion_atom_site_label_4
_geom_torsion
N2 Ru1 N1 C1 6.5(4)
N5 Ru1 N1 C1 100.5(4)
N3 Ru1 N1 C1 25.3(17)
N7 Ru1 N1 C1 -174.8(4)
O1 Ru1 N1 C1 -82.3(4)
N1 Ru1 N2 C6 -7.2(4)
N5 Ru1 N2 C6 -100.0(4)
N3 Ru1 N2 C6 174.9(4)
N7 Ru1 N2 C6 -27(3)
O1 Ru1 N2 C6 82.8(4)
N2 Ru1 N3 C7 -30.9(6)
N1 Ru1 N3 C7 -49.3(17)
N5 Ru1 N3 C7 -125.1(5)
N7 Ru1 N3 C7 150.5(5)
O1 Ru1 N3 C7 58.1(5)
N2 Ru1 N3 N4 139.6(4)
N1 Ru1 N3 N4 121.1(14)
N5 Ru1 N3 N4 45.3(4)
N7 Ru1 N3 N4 -39.1(4)
O1 Ru1 N3 N4 -131.5(4)
C7 N3 N4 C9 1.5(6)
Ru1 N3 N4 C9 -171.6(4)
C7 N3 N4 C16 170.0(5)
Ru1 N3 N4 C16 -3.1(6)
N2 Ru1 N5 C10 45.6(5)
N1 Ru1 N5 C10 -32.5(5)
N3 Ru1 N5 C10 141.0(5)
N7 Ru1 N5 C10 -130.8(5)
O1 Ru1 N5 C10 -173.8(18)
N2 Ru1 N5 N6 -138.9(4)
N1 Ru1 N5 N6 142.9(4)
N3 Ru1 N5 N6 -43.6(4)
N7 Ru1 N5 N6 44.6(4)
O1 Ru1 N5 N6 2(2)
C10 N5 N6 C12 0.5(6)
Ru1 N5 N6 C12 -176.2(3)
C10 N5 N6 C16 176.8(5)
Ru1 N5 N6 C16 0.0(6)
N2 Ru1 N7 C13 54(3)
N1 Ru1 N7 C13 34.9(6)
N5 Ru1 N7 C13 127.7(6)
N3 Ru1 N7 C13 -147.4(5)
O1 Ru1 N7 C13 -55.3(5)
N2 Ru1 N7 N8 -120(3)
N1 Ru1 N7 N8 -140.0(3)
N5 Ru1 N7 N8 -47.1(3)
N3 Ru1 N7 N8 37.7(3)
O1 Ru1 N7 N8 129.8(3)
C13 N7 N8 C15 -0.1(6)
Ru1 N7 N8 C15 176.4(3)
C13 N7 N8 C16 -171.2(4)
Ru1 N7 N8 C16 5.2(5)
N10 Ru2 N9 C17 -9.4(4)
N13 Ru2 N9 C17 -102.3(4)
N11 Ru2 N9 C17 20(2)
N15 Ru2 N9 C17 172.8(4)
O2 Ru2 N9 C17 80.4(4)
N9 Ru2 N10 C22 8.9(4)
N13 Ru2 N10 C22 104.9(4)
N11 Ru2 N10 C22 -169.0(4)
N15 Ru2 N10 C22 31(2)
O2 Ru2 N10 C22 -77.6(4)
N10 Ru2 N11 C23 41.4(5)
N9 Ru2 N11 C23 12(2)
N13 Ru2 N11 C23 135.1(5)
N15 Ru2 N11 C23 -140.5(5)
O2 Ru2 N11 C23 -47.8(5)
N10 Ru2 N11 N12 -139.0(3)
N9 Ru2 N11 N12 -168(2)
N13 Ru2 N11 N12 -45.4(3)
N15 Ru2 N11 N12 39.0(3)
O2 Ru2 N11 N12 131.8(3)
C23 N11 N12 C25 -0.3(5)
Ru2 N11 N12 C25 -180.0(3)
C23 N11 N12 C32 -176.2(4)
Ru2 N11 N12 C32 4.1(5)
N10 Ru2 N13 C26 -37.0(5)
N9 Ru2 N13 C26 40.9(5)
N11 Ru2 N13 C26 -135.4(5)
N15 Ru2 N13 C26 137.4(5)
O2 Ru2 N13 C26 -179(100)
N10 Ru2 N13 N14 139.7(4)
N9 Ru2 N13 N14 -142.3(3)
N11 Ru2 N13 N14 41.3(3)
N15 Ru2 N13 N14 -45.8(3)
O2 Ru2 N13 N14 -2(2)
C26 N13 N14 C28 -0.5(6)
Ru2 N13 N14 C28 -178.1(3)
C26 N13 N14 C32 -179.0(4)
Ru2 N13 N14 C32 3.3(6)
N10 Ru2 N15 C29 -49(2)
N9 Ru2 N15 C29 -27.2(5)
N13 Ru2 N15 C29 -123.3(5)
N11 Ru2 N15 C29 150.9(5)
O2 Ru2 N15 C29 59.5(5)
N10 Ru2 N15 N16 120.2(18)
N9 Ru2 N15 N16 141.6(4)
N13 Ru2 N15 N16 45.4(4)
N11 Ru2 N15 N16 -40.4(4)
O2 Ru2 N15 N16 -131.7(4)
C29 N15 N16 C31 1.9(6)
Ru2 N15 N16 C31 -170.0(3)
C29 N15 N16 C32 170.0(4)
Ru2 N15 N16 C32 -1.8(6)
Ru1 N1 C1 C2 177.4(4)
Ru1 N1 C1 C6 -4.8(6)
N1 C1 C2 C3 -179.3(6)
C6 C1 C2 C3 3.1(8)
C1 C2 C3 C4 -3.1(8)
C2 C3 C4 C5 1.3(9)
C3 C4 C5 C6 0.5(8)
Ru1 N2 C6 C5 -175.2(4)
Ru1 N2 C6 C1 6.7(6)
C4 C5 C6 N2 -178.3(5)
C4 C5 C6 C1 -0.3(8)
N1 C1 C6 N2 -1.1(7)
C2 C1 C6 N2 176.8(4)
N1 C1 C6 C5 -179.4(5)
C2 C1 C6 C5 -1.5(7)
N4 N3 C7 C8 0.0(6)
Ru1 N3 C7 C8 171.3(4)
N3 C7 C8 C9 -1.4(7)
N3 N4 C9 C8 -2.4(6)
C16 N4 C9 C8 -169.2(5)
C7 C8 C9 N4 2.3(6)
N6 N5 C10 C11 -0.1(6)
Ru1 N5 C10 C11 175.8(4)
N5 C10 C11 C12 -0.4(7)
N5 N6 C12 C11 -0.7(6)
C16 N6 C12 C11 -176.4(5)
C10 C11 C12 N6 0.6(6)
N8 N7 C13 C14 -0.3(6)
Ru1 N7 C13 C14 -175.6(4)
N7 C13 C14 C15 0.6(6)
N7 N8 C15 C14 0.5(6)
C16 N8 C15 C14 170.4(5)
C13 C14 C15 N8 -0.6(6)
C12 N6 C16 N8 113.7(6)
N5 N6 C16 N8 -61.7(6)
C12 N6 C16 N4 -123.2(6)
N5 N6 C16 N4 61.4(6)
C15 N8 C16 N6 -111.6(6)
N7 N8 C16 N6 57.7(5)
C15 N8 C16 N4 125.7(5)
N7 N8 C16 N4 -65.1(6)
C9 N4 C16 N6 107.2(6)
N3 N4 C16 N6 -58.9(6)
C9 N4 C16 N8 -130.3(6)
N3 N4 C16 N8 63.7(6)
Ru2 N9 C17 C18 -172.2(5)
Ru2 N9 C17 C22 8.4(6)
N9 C17 C18 C19 180.0(5)
C22 C17 C18 C19 -0.7(8)
C17 C18 C19 C20 1.8(9)
C18 C19 C20 C21 -0.9(9)
C19 C20 C21 C22 -1.2(9)
Ru2 N10 C22 C21 174.0(4)
Ru2 N10 C22 C17 -7.1(6)
C20 C21 C22 N10 -178.9(6)
C20 C21 C22 C17 2.3(8)
N9 C17 C22 N10 -1.0(7)
C18 C17 C22 N10 179.6(5)
N9 C17 C22 C21 178.0(5)
C18 C17 C22 C21 -1.4(8)
N12 N11 C23 C24 0.1(6)
Ru2 N11 C23 C24 179.7(4)
N11 C23 C24 C25 0.1(6)
N11 N12 C25 C24 0.3(6)
C32 N12 C25 C24 175.7(5)
C23 C24 C25 N12 -0.3(6)
N14 N13 C26 C27 0.1(6)
Ru2 N13 C26 C27 177.1(4)
N13 C26 C27 C28 0.3(6)
N13 N14 C28 C27 0.7(6)
C32 N14 C28 C27 179.1(5)
C26 C27 C28 N14 -0.6(6)
N16 N15 C29 C30 -1.2(6)
Ru2 N15 C29 C30 168.5(4)
N15 C29 C30 C31 0.1(6)
N15 N16 C31 C30 -1.8(6)
C32 N16 C31 C30 -168.5(5)
C29 C30 C31 N16 1.1(6)
C31 N16 C32 N12 -132.0(5)
N15 N16 C32 N12 62.4(6)
C31 N16 C32 N14 106.6(6)
N15 N16 C32 N14 -59.0(6)
C25 N12 C32 N16 121.1(5)
N11 N12 C32 N16 -63.8(5)
C25 N12 C32 N14 -117.5(5)
N11 N12 C32 N14 57.5(6)
C28 N14 C32 N16 -119.4(6)
N13 N14 C32 N16 58.9(5)
C28 N14 C32 N12 118.9(6)
N13 N14 C32 N12 -62.8(6)
